data_7716372
loop_
_publ_author_name
'Pajuelo-Corral, Oier'
'Contreras, MCarmen'
'Rojas, Sara'
'Choquesillo-Lazarte, Duane'
'Seco, Jos&#xe9; M'
'Rodr&#xed;guez-Di&#xe9;guez, Antonio'
'Salinas-Castillo, Alfonso'
'Cepeda, Javier'
'Zabala-Lekuona, Andoni'
'Vitorica-Yrezabal, I&#xf1;igo J'

_publ_section_title
;
 Cerium(III) and 5-methylisophthalate-based MOFs with slow relaxation of
 magnetization and photoluminescence emission.
;
_journal_issue 28
_journal_name_full 'Dalton transactions (Cambridge, England : 2003)'
_journal_page_first 11750
_journal_page_last 11761
_journal_paper_doi 10.1039/d4dt00401a
_journal_volume 53
_journal_year 2024
_chemical_absolute_configuration ad
_chemical_formula_moiety 'C12 H13 Ce Cl N O5'
_chemical_formula_sum 'C12 H13 Ce Cl N O5'
_chemical_formula_weight 426.80
_space_group_crystal_system orthorhombic
_space_group_IT_number 33
_space_group_name_Hall 'P 2c -2n'
_space_group_name_H-M_alt 'P n a 21'
_atom_sites_solution_hydrogens geom
_atom_sites_solution_primary dual
_audit_creation_date 2023-12-22
_audit_creation_method
;
Olex2 1.5
(compiled 2023.08.24 svn.re1ec1418 for OlexSys, GUI svn.r6817)
;
_audit_update_record
;
2023-12-31 deposited with the CCDC.	2024-06-14 downloaded from the CCDC.
;
_cell_angle_alpha 90
_cell_angle_beta 90
_cell_angle_gamma 90
_cell_formula_units_Z 4
_cell_length_a 18.2385(11)
_cell_length_b 9.7448(5)
_cell_length_c 7.8405(4)
_cell_measurement_reflns_used 6764
_cell_measurement_temperature 100
_cell_measurement_theta_max 27.486
_cell_measurement_theta_min 3.059
_cell_volume 1393.50(13)
_computing_cell_refinement 'SAINT V8.40B (?, 2016)'
_computing_data_collection 'Bruker Apex3, 2019'
_computing_data_reduction 'SAINT V8.40B (?, 2016)'
_computing_molecular_graphics 'Olex2 1.5 (Dolomanov et al., 2009)'
_computing_publication_material 'Olex2 1.5 (Dolomanov et al., 2009)'
_computing_structure_refinement 'SHELXL 2018/3 (Sheldrick, 2015)'
_computing_structure_solution 'XT (Sheldrick, 2015)'
_diffrn_ambient_temperature 100
_diffrn_measured_fraction_theta_full 0.974
_diffrn_measured_fraction_theta_max 0.980
_diffrn_measurement_device_type 'Bruker D8 Venture'
_diffrn_measurement_method '\f and \w scans'
_diffrn_radiation_type MoK\a
_diffrn_radiation_wavelength 0.71073
_diffrn_reflns_av_R_equivalents 0.0250
_diffrn_reflns_av_unetI/netI 0.0247
_diffrn_reflns_Laue_measured_fraction_full 0.974
_diffrn_reflns_Laue_measured_fraction_max 0.980
_diffrn_reflns_limit_h_max 20
_diffrn_reflns_limit_h_min -23
_diffrn_reflns_limit_k_max 12
_diffrn_reflns_limit_k_min -12
_diffrn_reflns_limit_l_max 10
_diffrn_reflns_limit_l_min -9
_diffrn_reflns_number 15449
_diffrn_reflns_point_group_measured_fraction_full 0.973
_diffrn_reflns_point_group_measured_fraction_max 0.969
_diffrn_reflns_theta_full 25.242
_diffrn_reflns_theta_max 27.494
_diffrn_reflns_theta_min 3.059
_exptl_absorpt_coefficient_mu 3.475
_exptl_absorpt_correction_T_max 0.0468
_exptl_absorpt_correction_T_min 0.0237
_exptl_absorpt_correction_type multi-scan
_exptl_absorpt_process_details
;
SADABS-2016/2 (Bruker,2016/2) was used for absorption correction.
wR2(int) was 0.0870 before and 0.0485 after correction.
The Ratio of minimum to maximum transmission is 0.5064.
The \l/2 correction factor is Not present.
;
_exptl_crystal_colour 'clear light colourless'
_exptl_crystal_colour_lustre clear
_exptl_crystal_colour_modifier light
_exptl_crystal_colour_primary colourless
_exptl_crystal_density_diffrn 2.034
_exptl_crystal_description plank
_exptl_crystal_F_000 828
_exptl_crystal_size_max 0.07
_exptl_crystal_size_mid 0.04
_exptl_crystal_size_min 0.04
_refine_diff_density_max 0.781
_refine_diff_density_min -0.262
_refine_diff_density_rms 0.054
_refine_ls_abs_structure_details
;
 Refined as an inversion twin.
;
_refine_ls_abs_structure_Flack 0.001(16)
_refine_ls_extinction_method none
_refine_ls_goodness_of_fit_ref 1.090
_refine_ls_hydrogen_treatment constr
_refine_ls_matrix_type full
_refine_ls_number_parameters 185
_refine_ls_number_reflns 3098
_refine_ls_number_restraints 1
_refine_ls_restrained_S_all 1.090
_refine_ls_R_factor_all 0.0198
_refine_ls_R_factor_gt 0.0161
_refine_ls_shift/su_max 0.004
_refine_ls_shift/su_mean 0.000
_refine_ls_structure_factor_coef Fsqd
_refine_ls_weighting_details 'w=1/[\s^2^(Fo^2^)+(0.0102P)^2^+0.1076P] where P=(Fo^2^+2Fc^2^)/3'
_refine_ls_weighting_scheme calc
_refine_ls_wR_factor_gt 0.0376
_refine_ls_wR_factor_ref 0.0395
_reflns_Friedel_coverage 0.843
_reflns_Friedel_fraction_full 0.972
_reflns_Friedel_fraction_max 0.956
_reflns_number_gt 2660
_reflns_number_total 3098
_reflns_threshold_expression 'I > 2\s(I)'
_cod_data_source_file d4dt00401a2.cif
_cod_data_source_block 2_c_pl
_cod_depositor_comments 'Adding full bibliography for 7716372--7716373.cif.'
_cod_database_code 7716372
_shelx_shelxl_version_number 2018/3
_shelx_space_group_comment
;
The symmetry employed for this shelxl refinement is uniquely defined
by the following loop, which should always be used as a source of
symmetry information in preference to the above space-group names.
They are only intended as comments.
;
_shelx_estimated_absorpt_t_max 0.874
_shelx_estimated_absorpt_t_min 0.793
_olex2_refinement_description
;
1. Twinned data refinement
 Scales: 0.999(16)
 0.001(16)
2. Fixed Uiso
 At 1.2 times of:
  All C(H) groups
 At 1.5 times of:
  All C(H,H,H) groups
3.a Aromatic/amide H refined with riding coordinates:
 C3(H3), C6(H6), C9(H9), C10(H10)
3.b Idealised Me refined as rotating group:
 C5(H5A,H5B,H5C), C11(H11A,H11B,H11C), C12(H12A,H12B,H12C)
;
_olex2_submission_special_instructions 'No special instructions were received'

loop_
_space_group_symop_operation_xyz
'x, y, z'
'-x, -y, z+1/2'
'-x+1/2, y+1/2, z+1/2'
'x+1/2, -y+1/2, z'

loop_
_atom_site_label
_atom_site_type_symbol
_atom_site_fract_x
_atom_site_fract_y
_atom_site_fract_z
_atom_site_U_iso_or_equiv
_atom_site_adp_type
_atom_site_occupancy
_atom_site_site_symmetry_order
_atom_site_calc_flag
_atom_site_refinement_flags_posn
_atom_site_refinement_flags_adp
_atom_site_refinement_flags_occupancy
_atom_site_disorder_assembly
_atom_site_disorder_group
C1 C -0.87217(17) 0.1336(3) 0.4812(5) 0.0210(6) Uani 1 1 d . . . . .
C2 C -0.80978(18) 0.1961(3) 0.5778(4) 0.0222(7) Uani 1 1 d . . . . .
C3 C -0.80573(17) 0.1847(3) 0.7550(6) 0.0244(7) Uani 1 1 d . . . . .
H3 H -0.844399 0.140875 0.815232 0.029 Uiso 1 1 calc R U . . .
C4 C -0.74596(19) 0.2364(3) 0.8451(5) 0.0274(7) Uani 1 1 d . . . . .
C5 C -0.7402(3) 0.2158(5) 1.0342(7) 0.0505(12) Uani 1 1 d . . . . .
H5A H -0.715874 0.128217 1.057618 0.076 Uiso 1 1 calc R U . . .
H5B H -0.789480 0.215012 1.084215 0.076 Uiso 1 1 calc R U . . .
H5C H -0.711651 0.290848 1.084221 0.076 Uiso 1 1 calc R U . . .
C6 C -0.69114(17) 0.3042(3) 0.7558(6) 0.0253(7) Uani 1 1 d . . . . .
H6 H -0.650515 0.341376 0.815918 0.030 Uiso 1 1 calc R U . . .
C7 C -0.69487(18) 0.3186(3) 0.5785(4) 0.0222(7) Uani 1 1 d . . . . .
C8 C -1.13309(18) 0.1166(3) 0.4822(5) 0.0220(7) Uani 1 1 d . . . . .
C9 C -0.75424(15) 0.2638(3) 0.4901(5) 0.0219(7) Uani 1 1 d . . . . .
H9 H -0.756820 0.272727 0.369558 0.026 Uiso 1 1 calc R U . . .
C10 C -0.9702(2) -0.3543(3) 0.9954(6) 0.0310(8) Uani 1 1 d . . . . .
H10 H -0.990583 -0.328802 1.102292 0.037 Uiso 1 1 calc R U . . .
C11 C -0.8842(3) -0.4908(4) 0.8361(7) 0.0449(11) Uani 1 1 d . . . . .
H11A H -0.831250 -0.474917 0.843060 0.067 Uiso 1 1 calc R U . . .
H11B H -0.904604 -0.437826 0.740981 0.067 Uiso 1 1 calc R U . . .
H11C H -0.893571 -0.588676 0.817471 0.067 Uiso 1 1 calc R U . . .
C12 C -0.8923(3) -0.5094(4) 1.1522(8) 0.0478(12) Uani 1 1 d . . . . .
H12A H -0.901079 -0.608620 1.149354 0.072 Uiso 1 1 calc R U . . .
H12B H -0.918497 -0.469141 1.249191 0.072 Uiso 1 1 calc R U . . .
H12C H -0.839645 -0.491980 1.164276 0.072 Uiso 1 1 calc R U . . .
Ce1 Ce -0.99912(2) -0.05677(2) 0.77112(4) 0.01757(7) Uani 1 1 d . . . . .
Cl1 Cl -1.00295(4) 0.20407(8) 0.94736(12) 0.02419(17) Uani 1 1 d . . . . .
N1 N -0.91866(17) -0.4477(3) 0.9942(6) 0.0325(7) Uani 1 1 d . . . . .
O1 O -0.92582(13) 0.0806(2) 0.5630(3) 0.0217(5) Uani 1 1 d . . . . .
O2 O -0.87144(13) 0.1347(2) 0.3220(3) 0.0268(5) Uani 1 1 d . . . . .
O3 O -1.07803(13) 0.0693(2) 0.5638(3) 0.0219(5) Uani 1 1 d . . . . .
O4 O -0.86631(13) -0.1171(2) 0.8230(3) 0.0263(5) Uani 1 1 d . . . . .
O5 O -0.99418(13) -0.2963(3) 0.8642(3) 0.0283(6) Uani 1 1 d . . . . .

loop_
_atom_site_aniso_label
_atom_site_aniso_U_11
_atom_site_aniso_U_22
_atom_site_aniso_U_33
_atom_site_aniso_U_23
_atom_site_aniso_U_13
_atom_site_aniso_U_12
C1 0.0179(15) 0.0239(14) 0.0212(18) -0.0011(13) -0.0004(14) 0.0006(11)
C2 0.0201(16) 0.0233(15) 0.0232(18) -0.0005(13) 0.0007(14) -0.0019(12)
C3 0.0215(14) 0.0282(14) 0.024(2) 0.0008(16) 0.0008(17) -0.0026(11)
C4 0.0246(19) 0.0362(19) 0.0214(17) 0.0008(15) 0.0027(14) -0.0049(14)
C5 0.044(3) 0.078(3) 0.030(2) 0.008(3) -0.003(2) -0.023(2)
C6 0.0210(14) 0.0297(15) 0.025(2) 0.0000(18) 0.0002(17) -0.0044(11)
C7 0.0191(16) 0.0230(15) 0.0246(18) 0.0002(13) 0.0005(14) -0.0009(12)
C8 0.0212(16) 0.0216(15) 0.0232(18) -0.0005(13) -0.0007(14) -0.0001(11)
C9 0.0200(18) 0.0284(17) 0.0173(18) -0.0012(14) 0.0001(14) -0.0030(13)
C10 0.035(2) 0.0301(17) 0.0282(19) -0.0001(16) 0.0008(17) -0.0078(15)
C11 0.041(2) 0.035(2) 0.059(3) -0.002(2) 0.008(2) 0.0020(17)
C12 0.047(3) 0.040(2) 0.056(3) 0.020(2) -0.016(2) -0.0103(19)
Ce1 0.01630(9) 0.02042(9) 0.01600(9) 0.00070(10) 0.00010(10) -0.00018(6)
Cl1 0.0302(4) 0.0220(3) 0.0203(4) 0.0012(3) -0.0011(4) -0.0007(3)
N1 0.0332(18) 0.0268(13) 0.0374(18) 0.0062(13) -0.0051(16) -0.0017(11)
O1 0.0183(11) 0.0259(11) 0.0208(12) 0.0036(10) -0.0014(10) -0.0052(9)
O2 0.0215(12) 0.0365(12) 0.0224(14) -0.0030(11) 0.0005(9) -0.0063(9)
O3 0.0190(12) 0.0262(12) 0.0206(13) 0.0023(9) 0.0016(10) 0.0030(8)
O4 0.0219(12) 0.0343(12) 0.0226(14) 0.0028(10) 0.0001(10) 0.0056(9)
O5 0.0364(16) 0.0257(12) 0.0227(16) 0.0014(10) -0.0048(11) 0.0008(10)

loop_
_atom_type_symbol
_atom_type_description
_atom_type_scat_dispersion_real
_atom_type_scat_dispersion_imag
_atom_type_scat_source
C C 0.0033 0.0016 'International Tables Vol C Tables 4.2.6.8 and 6.1.1.4'
H H 0.0000 0.0000 'International Tables Vol C Tables 4.2.6.8 and 6.1.1.4'
Ce Ce -0.2486 2.6331 'International Tables Vol C Tables 4.2.6.8 and 6.1.1.4'
Cl Cl 0.1484 0.1585 'International Tables Vol C Tables 4.2.6.8 and 6.1.1.4'
N N 0.0061 0.0033 'International Tables Vol C Tables 4.2.6.8 and 6.1.1.4'
O O 0.0106 0.0060 'International Tables Vol C Tables 4.2.6.8 and 6.1.1.4'

loop_
_geom_angle_atom_site_label_1
_geom_angle_atom_site_label_2
_geom_angle_atom_site_label_3
_geom_angle
_geom_angle_site_symmetry_1
_geom_angle_site_symmetry_3
_geom_angle_publ_flag
C2 C1 Ce1 170.5(2) . 2_354 ?
O1 C1 C2 119.5(3) . . ?
O1 C1 Ce1 64.58(17) . 2_354 ?
O2 C1 C2 119.6(3) . . ?
O2 C1 Ce1 56.97(17) . 2_354 ?
O2 C1 O1 120.9(3) . . ?
C3 C2 C1 120.8(3) . . ?
C9 C2 C1 119.8(3) . . ?
C9 C2 C3 119.4(3) . . ?
C2 C3 H3 119.4 . . ?
C4 C3 C2 121.1(3) . . ?
C4 C3 H3 119.4 . . ?
C3 C4 C5 120.5(3) . . ?
C6 C4 C3 118.7(4) . . ?
C6 C4 C5 120.8(4) . . ?
C4 C5 H5A 109.5 . . ?
C4 C5 H5B 109.5 . . ?
C4 C5 H5C 109.5 . . ?
H5A C5 H5B 109.5 . . ?
H5A C5 H5C 109.5 . . ?
H5B C5 H5C 109.5 . . ?
C4 C6 H6 119.5 . . ?
C4 C6 C7 120.9(3) . . ?
C7 C6 H6 119.5 . . ?
C6 C7 C8 120.5(3) . 4 ?
C9 C7 C6 119.6(3) . . ?
C9 C7 C8 119.7(3) . 4 ?
C7 C8 Ce1 166.3(2) 4_455 2_354 ?
O3 C8 C7 119.5(3) . 4_455 ?
O3 C8 Ce1 64.63(18) . 2_354 ?
O4 C8 C7 119.8(3) 2_354 4_455 ?
O4 C8 Ce1 56.83(17) 2_354 2_354 ?
O4 C8 O3 120.6(3) 2_354 . ?
C2 C9 C7 120.1(4) . . ?
C2 C9 H9 119.9 . . ?
C7 C9 H9 119.9 . . ?
N1 C10 H10 118.0 . . ?
O5 C10 H10 118.0 . . ?
O5 C10 N1 124.0(4) . . ?
H11A C11 H11B 109.5 . . ?
H11A C11 H11C 109.5 . . ?
H11B C11 H11C 109.5 . . ?
N1 C11 H11A 109.5 . . ?
N1 C11 H11B 109.5 . . ?
N1 C11 H11C 109.5 . . ?
H12A C12 H12B 109.5 . . ?
H12A C12 H12C 109.5 . . ?
H12B C12 H12C 109.5 . . ?
N1 C12 H12A 109.5 . . ?
N1 C12 H12B 109.5 . . ?
N1 C12 H12C 109.5 . . ?
C1 Ce1 C8 106.43(10) 2_355 2_355 ?
C1 Ce1 Ce1 61.81(7) 2_355 2_355 ?
C8 Ce1 Ce1 61.67(7) 2_355 2_355 ?
Cl1 Ce1 C1 111.70(7) 2_354 2_355 ?
Cl1 Ce1 C1 86.40(6) . 2_355 ?
Cl1 Ce1 C8 85.77(6) . 2_355 ?
Cl1 Ce1 C8 112.10(7) 2_354 2_355 ?
Cl1 Ce1 Ce1 166.272(17) 2_354 2_355 ?
Cl1 Ce1 Ce1 45.712(18) . 2_355 ?
Cl1 Ce1 Cl1 148.02(3) . 2_354 ?
O1 Ce1 C1 157.23(8) . 2_355 ?
O1 Ce1 C1 25.56(9) 2_355 2_355 ?
O1 Ce1 C8 91.98(9) . 2_355 ?
O1 Ce1 C8 85.54(9) 2_355 2_355 ?
O1 Ce1 Ce1 36.57(5) 2_355 2_355 ?
O1 Ce1 Ce1 119.16(5) . 2_355 ?
O1 Ce1 Cl1 71.84(5) . 2_354 ?
O1 Ce1 Cl1 69.86(5) 2_355 . ?
O1 Ce1 Cl1 81.61(5) . . ?
O1 Ce1 Cl1 135.07(5) 2_355 2_354 ?
O1 Ce1 O1 151.47(5) . 2_355 ?
O1 Ce1 O2 140.22(8) . 2_355 ?
O1 Ce1 O3 107.52(8) . 2_355 ?
O1 Ce1 O3 62.30(9) 2_355 2_355 ?
O1 Ce1 O4 73.55(7) . . ?
O2 Ce1 C1 24.63(9) 2_355 2_355 ?
O2 Ce1 C8 127.79(9) 2_355 2_355 ?
O2 Ce1 Ce1 85.53(6) 2_355 2_355 ?
O2 Ce1 Cl1 90.09(6) 2_355 2_354 ?
O2 Ce1 Cl1 99.62(6) 2_355 . ?
O2 Ce1 O1 50.01(7) 2_355 2_355 ?
O2 Ce1 O3 110.00(8) 2_355 2_355 ?
O2 Ce1 O4 143.66(8) 2_355 . ?
O3 Ce1 C1 91.69(9) . 2_355 ?
O3 Ce1 C1 85.93(9) 2_355 2_355 ?
O3 Ce1 C8 157.58(8) . 2_355 ?
O3 Ce1 C8 25.36(9) 2_355 2_355 ?
O3 Ce1 Ce1 36.56(5) 2_355 2_355 ?
O3 Ce1 Ce1 119.27(5) . 2_355 ?
O3 Ce1 Cl1 71.49(5) . 2_354 ?
O3 Ce1 Cl1 135.42(5) 2_355 2_354 ?
O3 Ce1 Cl1 69.25(5) 2_355 . ?
O3 Ce1 Cl1 82.23(5) . . ?
O3 Ce1 O1 107.75(8) . 2_355 ?
O3 Ce1 O1 67.62(9) . . ?
O3 Ce1 O2 73.14(8) . 2_355 ?
O3 Ce1 O3 151.46(5) . 2_355 ?
O3 Ce1 O4 140.62(8) . . ?
O4 Ce1 C1 127.69(9) . 2_355 ?
O4 Ce1 C8 24.44(9) . 2_355 ?
O4 Ce1 Ce1 85.17(6) . 2_355 ?
O4 Ce1 Cl1 90.75(6) . 2_354 ?
O4 Ce1 Cl1 98.67(6) . . ?
O4 Ce1 O1 109.43(8) . 2_355 ?
O4 Ce1 O3 49.57(8) . 2_355 ?
O5 Ce1 C1 67.83(8) . 2_355 ?
O5 Ce1 C8 67.56(8) . 2_355 ?
O5 Ce1 Ce1 88.42(6) . 2_355 ?
O5 Ce1 Cl1 134.13(7) . . ?
O5 Ce1 Cl1 77.86(7) . 2_354 ?
O5 Ce1 O1 133.33(8) . . ?
O5 Ce1 O1 71.40(8) . 2_355 ?
O5 Ce1 O2 72.48(8) . 2_355 ?
O5 Ce1 O3 133.25(8) . . ?
O5 Ce1 O3 71.56(7) . 2_355 ?
O5 Ce1 O4 72.22(8) . . ?
Ce1 Cl1 Ce1 89.02(2) . 2_355 ?
C10 N1 C11 121.2(4) . . ?
C10 N1 C12 121.1(4) . . ?
C11 N1 C12 117.6(3) . . ?
C1 O1 Ce1 162.4(2) . . ?
C1 O1 Ce1 89.9(2) . 2_354 ?
Ce1 O1 Ce1 103.78(8) . 2_354 ?
C1 O2 Ce1 98.40(19) . 2_354 ?
C8 O3 Ce1 163.4(2) . . ?
C8 O3 Ce1 90.0(2) . 2_354 ?
Ce1 O3 Ce1 103.38(8) . 2_354 ?
C8 O4 Ce1 98.7(2) 2_355 . ?
C10 O5 Ce1 133.5(2) . . ?

loop_
_geom_bond_atom_site_label_1
_geom_bond_atom_site_label_2
_geom_bond_distance
_geom_bond_site_symmetry_2
_geom_bond_publ_flag
C1 C2 1.497(5) . ?
C1 Ce1 2.964(3) 2_354 ?
C1 O1 1.279(4) . ?
C1 O2 1.249(4) . ?
C2 C3 1.396(6) . ?
C2 C9 1.391(4) . ?
C3 H3 0.9500 . ?
C3 C4 1.393(5) . ?
C4 C5 1.499(7) . ?
C4 C6 1.388(5) . ?
C5 H5A 0.9800 . ?
C5 H5B 0.9800 . ?
C5 H5C 0.9800 . ?
C6 H6 0.9500 . ?
C6 C7 1.399(6) . ?
C7 C8 1.496(5) 4 ?
C7 C9 1.392(4) . ?
C8 Ce1 2.982(4) 2_354 ?
C8 O3 1.277(4) . ?
C8 O4 1.248(5) 2_354 ?
C9 H9 0.9500 . ?
C10 H10 0.9500 . ?
C10 N1 1.308(4) . ?
C10 O5 1.253(5) . ?
C11 H11A 0.9800 . ?
C11 H11B 0.9800 . ?
C11 H11C 0.9800 . ?
C11 N1 1.451(6) . ?
C12 H12A 0.9800 . ?
C12 H12B 0.9800 . ?
C12 H12C 0.9800 . ?
C12 N1 1.459(6) . ?
Ce1 Ce1 4.0735(2) 2_355 ?
Ce1 Cl1 2.8940(9) . ?
Ce1 Cl1 2.9164(9) 2_354 ?
Ce1 O1 2.677(2) 2_355 ?
Ce1 O1 2.499(2) . ?
Ce1 O2 2.512(2) 2_355 ?
Ce1 O3 2.494(2) . ?
Ce1 O3 2.694(2) 2_355 ?
Ce1 O4 2.526(2) . ?
Ce1 O5 2.447(2) . ?

loop_
_geom_hbond_atom_site_label_D
_geom_hbond_atom_site_label_H
_geom_hbond_atom_site_label_A
_geom_hbond_distance_DH
_geom_hbond_distance_HA
_geom_hbond_distance_DA
_geom_hbond_angle_DHA
_geom_hbond_site_symmetry_A
_geom_hbond_publ_flag
C3 H3 O4 0.95 2.55 3.187(4) 124.9 . yes

loop_
_geom_torsion_atom_site_label_1
_geom_torsion_atom_site_label_2
_geom_torsion_atom_site_label_3
_geom_torsion_atom_site_label_4
_geom_torsion
_geom_torsion_site_symmetry_1
_geom_torsion_site_symmetry_2
_geom_torsion_site_symmetry_3
_geom_torsion_site_symmetry_4
_geom_torsion_publ_flag
C1 C2 C3 C4 176.6(3) . . . . ?
C1 C2 C9 C7 -178.0(3) . . . . ?
C2 C1 O1 Ce1 -48.4(9) . . . . ?
C2 C1 O1 Ce1 170.3(3) . . . 2_354 ?
C2 C1 O2 Ce1 -169.6(2) . . . 2_354 ?
C2 C3 C4 C5 -176.3(4) . . . . ?
C2 C3 C4 C6 2.2(5) . . . . ?
C3 C2 C9 C7 0.5(5) . . . . ?
C3 C4 C6 C7 -1.1(5) . . . . ?
C4 C6 C7 C8 -175.8(3) . . . 4 ?
C4 C6 C7 C9 -0.2(5) . . . . ?
C5 C4 C6 C7 177.4(4) . . . . ?
C6 C7 C9 C2 0.5(5) . . . . ?
C7 C8 O3 Ce1 -165.3(3) 4_455 . . 2_354 ?
C7 C8 O3 Ce1 50.7(9) 4_455 . . . ?
C8 C7 C9 C2 176.1(3) 4 . . . ?
C9 C2 C3 C4 -1.9(5) . . . . ?
Ce1 C1 O1 Ce1 141.3(7) 2_354 . . . ?
Ce1 C8 O3 Ce1 -144.0(8) 2_354 . . . ?
N1 C10 O5 Ce1 -120.3(3) . . . . ?
O1 C1 C2 C3 6.8(5) . . . . ?
O1 C1 C2 C9 -174.7(3) . . . . ?
O1 C1 O2 Ce1 9.8(3) . . . 2_354 ?
O2 C1 C2 C3 -173.8(3) . . . . ?
O2 C1 C2 C9 4.7(5) . . . . ?
O2 C1 O1 Ce1 -9.1(3) . . . 2_354 ?
O2 C1 O1 Ce1 132.2(6) . . . . ?
O4 C8 O3 Ce1 -133.8(7) 2_354 . . . ?
O4 C8 O3 Ce1 10.2(3) 2_354 . . 2_354 ?
O5 C10 N1 C11 0.7(5) . . . . ?
O5 C10 N1 C12 178.9(3) . . . . ?

loop_
_twin_individual_id
_twin_individual_mass_fraction_refined
1 0.999(16)
2 0.001(16)
